data_7125323
loop_
_publ_author_name
'Drover, Marcus W.'
'Nagata, Koichi'
'Peters, Jonas C.'

_publ_section_title
;
 Fusing triphenylphosphine with tetraphenylborate: introducing the
 9-phosphatriptycene-10-phenylborate (PTB) anion.
;
_journal_issue 57
_journal_name_full 'Chemical communications (Cambridge, England)'
_journal_page_first 7916
_journal_page_last 7919
_journal_paper_doi 10.1039/c8cc04321c
_journal_volume 54
_journal_year 2018
_chemical_formula_moiety 'C24 H17 B Br3 Co P, 2(C8 H20 N)'
_chemical_formula_sum 'C40 H57 B Br3 Co N2 P'
_chemical_formula_weight 906.31
_chemical_name_systematic PTBCo(Br)3(NEt4)2
_space_group_crystal_system monoclinic
_space_group_IT_number 14
_space_group_name_Hall '-P 2yn'
_space_group_name_H-M_alt 'P 1 21/n 1'
_atom_sites_solution_hydrogens geom
_atom_sites_solution_primary direct
_audit_creation_date 2018-02-15
_audit_creation_method
;
Olex2 1.2
(compiled Aug 10 2017 17:28:52 for OlexSys, GUI svn.r5381)
;
_audit_update_record
;
2018-02-16 deposited with the CCDC.
2018-06-22 downloaded from the CCDC.
;
_cell_angle_alpha 90
_cell_angle_beta 95.679(4)
_cell_angle_gamma 90
_cell_formula_units_Z 4
_cell_length_a 13.5630(10)
_cell_length_b 16.1347(13)
_cell_length_c 18.6380(16)
_cell_measurement_reflns_used 9827
_cell_measurement_temperature 100(2)
_cell_measurement_theta_max 79.475
_cell_measurement_theta_min 3.631
_cell_volume 4058.6(6)
_computing_cell_refinement 'SAINT V8.38A (?, 2016)'
_computing_data_reduction 'SAINT V8.38A (?, 2016)'
_computing_molecular_graphics 'Olex2 (Dolomanov et al., 2009)'
_computing_publication_material 'Olex2 (Dolomanov et al., 2009)'
_computing_structure_refinement 'ShelXL (Sheldrick, 2015)'
_computing_structure_solution 'SIR2004 (Burla et al., 2007)'
_diffrn_ambient_temperature 100(2)
_diffrn_measured_fraction_theta_full 0.998
_diffrn_measured_fraction_theta_max 0.939
_diffrn_measurement_device_type 'Apex Duo II'
_diffrn_radiation_type CuK\a
_diffrn_radiation_wavelength 1.54178
_diffrn_reflns_av_R_equivalents 0.0856
_diffrn_reflns_av_unetI/netI 0.0510
_diffrn_reflns_Laue_measured_fraction_full 0.998
_diffrn_reflns_Laue_measured_fraction_max 0.939
_diffrn_reflns_limit_h_max 17
_diffrn_reflns_limit_h_min -16
_diffrn_reflns_limit_k_max 20
_diffrn_reflns_limit_k_min -20
_diffrn_reflns_limit_l_max 22
_diffrn_reflns_limit_l_min -23
_diffrn_reflns_number 55074
_diffrn_reflns_point_group_measured_fraction_full 0.998
_diffrn_reflns_point_group_measured_fraction_max 0.939
_diffrn_reflns_theta_full 67.679
_diffrn_reflns_theta_max 79.934
_diffrn_reflns_theta_min 2.382
_exptl_absorpt_coefficient_mu 7.362
_exptl_absorpt_correction_T_max 0.357
_exptl_absorpt_correction_T_min 0.266
_exptl_absorpt_correction_type multi-scan
_exptl_absorpt_process_details
;
SADABS-2016/2 (Bruker,2016) was used for absorption correction.
wR2(int) was 0.1263 before and 0.0953 after correction.
The Ratio of minimum to maximum transmission is 0.7059.
The \l/2 correction factor is Not present.
;
_exptl_crystal_colour 'clear blue'
_exptl_crystal_colour_lustre clear
_exptl_crystal_colour_primary blue
_exptl_crystal_density_diffrn 1.483
_exptl_crystal_description plate
_exptl_crystal_F_000 1852
_exptl_crystal_size_max 0.21
_exptl_crystal_size_mid 0.18
_exptl_crystal_size_min 0.14
_refine_diff_density_max 4.819
_refine_diff_density_min -1.387
_refine_diff_density_rms 0.346
_refine_ls_extinction_coef 0.0022(5)
_refine_ls_extinction_expression Fc^*^=kFc[1+0.001xFc^2^\l^3^/sin(2\q)]^-1/4^
_refine_ls_extinction_method 'SHELXL-2016/6 (Sheldrick 2016)'
_refine_ls_goodness_of_fit_ref 2.068
_refine_ls_hydrogen_treatment constr
_refine_ls_matrix_type full
_refine_ls_number_parameters 443
_refine_ls_number_reflns 8674
_refine_ls_number_restraints 393
_refine_ls_restrained_S_all 2.025
_refine_ls_R_factor_all 0.1737
_refine_ls_R_factor_gt 0.1602
_refine_ls_shift/su_max 0.000
_refine_ls_shift/su_mean 0.000
_refine_ls_structure_factor_coef Fsqd
_refine_ls_weighting_details 'w=1/[\s^2^(Fo^2^)+(0.2000P)^2^] where P=(Fo^2^+2Fc^2^)/3'
_refine_ls_weighting_scheme calc
_refine_ls_wR_factor_gt 0.4098
_refine_ls_wR_factor_ref 0.4362
_reflns_Friedel_coverage 0.000
_reflns_number_gt 7710
_reflns_number_total 8674
_reflns_threshold_expression 'I > 2\s(I)'
_cod_data_source_file c8cc04321c2.cif
_cod_data_source_block mkt_a
_cod_database_code 7125323
_shelx_shelxl_version_number 2016/6
_shelx_space_group_comment
;
The symmetry employed for this shelxl refinement is uniquely defined
by the following loop, which should always be used as a source of
symmetry information in preference to the above space-group names.
They are only intended as comments.
;
_shelx_estimated_absorpt_t_max 0.425
_shelx_estimated_absorpt_t_min 0.307
_olex2_refinement_description
;
1. Twinned data refinement
 Scales: 0.706(4)
 0.294(4)
2. Fixed Uiso
 At 1.2 times of:
  All C(H) groups, All C(H,H) groups
 At 1.5 times of:
  All C(H,H,H) groups
3. Uiso/Uaniso restraints and constraints
Uanis(C1) \\sim Ueq, Uanis(C21) \\sim Ueq: with sigma of 0.001 and sigma for
terminal atoms of 0.002
4. Rigid body (RIGU) restrains
 All non-hydrogen atoms
 with sigma for 1-2 distances of 0.004 and sigma for 1-3 distances of 0.004
5.a Secondary CH2 refined with riding coordinates:
 C33(H33A,H33B), C35(H35A,H35B), C37(H37A,H37B), C39(H39A,H39B), C25(H25A,
 H25B), C27(H27A,H27B), C29(H29A,H29B), C31(H31A,H31B)
5.b Aromatic/amide H refined with riding coordinates:
 C3(H3), C4(H4), C5(H5), C6(H6), C9(H9), C10(H10), C11(H11), C12(H12),
 C15(H15), C16(H16), C17(H17), C18(H18), C20(H20), C22(H22), C23(H23), C24(H24),
  C21(H21)
5.c Idealised Me refined as rotating group:
 C34(H34A,H34B,H34C), C36(H36A,H36B,H36C), C38(H38A,H38B,H38C), C40(H40A,H40B,
 H40C), C26(H26A,H26B,H26C), C28(H28A,H28B,H28C), C30(H30A,H30B,H30C), C32(H32A,
 H32B,H32C)
;
_olex2_submission_special_instructions 'No special instructions were received'

loop_
_space_group_symop_operation_xyz
'x, y, z'
'-x+1/2, y+1/2, -z+1/2'
'-x, -y, -z'
'x-1/2, -y-1/2, z-1/2'

loop_
_atom_site_label
_atom_site_type_symbol
_atom_site_fract_x
_atom_site_fract_y
_atom_site_fract_z
_atom_site_U_iso_or_equiv
_atom_site_adp_type
_atom_site_occupancy
_atom_site_site_symmetry_order
_atom_site_calc_flag
_atom_site_refinement_flags_posn
_atom_site_refinement_flags_adp
Br1 Br 1.07020(12) 0.69087(13) 0.49768(11) 0.0386(6) Uani 1 1 d . U
Br2 Br 1.06694(11) 0.88664(9) 0.63398(8) 0.0231(4) Uani 1 1 d . U
Br3 Br 1.09263(13) 0.66168(10) 0.71302(11) 0.0349(5) Uani 1 1 d . U
Co1 Co 1.03003(17) 0.74280(15) 0.61141(14) 0.0218(6) Uani 1 1 d . U
P1 P 0.8554(2) 0.7409(2) 0.60155(19) 0.0173(7) Uani 1 1 d . U
N2 N 0.7316(10) 0.5524(8) 0.8460(7) 0.025(2) Uani 1 1 d . U
C1 C 0.7965(10) 0.7724(8) 0.6798(7) 0.017(2) Uani 1 1 d . U
C2 C 0.6930(10) 0.7734(8) 0.6735(7) 0.017(2) Uani 1 1 d . U
C3 C 0.6472(11) 0.7934(8) 0.7358(8) 0.020(2) Uani 1 1 d . U
H3 H 0.576944 0.791876 0.734035 0.024 Uiso 1 1 calc R .
C4 C 0.7016(12) 0.8150(9) 0.7992(8) 0.023(3) Uani 1 1 d . U
H4 H 0.667903 0.830786 0.839326 0.028 Uiso 1 1 calc R .
C5 C 0.8037(12) 0.8145(9) 0.8061(8) 0.024(3) Uani 1 1 d . U
H5 H 0.840152 0.828601 0.850630 0.029 Uiso 1 1 calc R .
C6 C 0.8528(11) 0.7924(8) 0.7455(7) 0.020(2) Uani 1 1 d . U
H6 H 0.923166 0.791029 0.748837 0.024 Uiso 1 1 calc R .
C7 C 0.6794(10) 0.6526(8) 0.5820(7) 0.017(2) Uani 1 1 d . U
C8 C 0.7856(10) 0.6456(8) 0.5830(8) 0.018(2) Uani 1 1 d . U
C9 C 0.8333(10) 0.5717(9) 0.5678(7) 0.020(2) Uani 1 1 d . U
H9 H 0.902789 0.571196 0.564523 0.024 Uiso 1 1 calc R .
C10 C 0.7790(12) 0.4997(8) 0.5576(7) 0.022(3) Uani 1 1 d . U
H10 H 0.811057 0.448890 0.548714 0.027 Uiso 1 1 calc R .
C11 C 0.6762(13) 0.5021(9) 0.5603(8) 0.026(3) Uani 1 1 d . U
H11 H 0.637944 0.453001 0.552647 0.031 Uiso 1 1 calc R .
C12 C 0.6307(11) 0.5763(9) 0.5742(8) 0.024(3) Uani 1 1 d . U
H12 H 0.561520 0.575302 0.578693 0.029 Uiso 1 1 calc R .
C13 C 0.7908(9) 0.8061(7) 0.5336(7) 0.014(2) Uani 1 1 d . U
C14 C 0.6844(10) 0.8036(9) 0.5324(7) 0.017(2) Uani 1 1 d . U
C15 C 0.6317(11) 0.8488(9) 0.4781(8) 0.022(3) Uani 1 1 d . U
H15 H 0.561370 0.847888 0.474747 0.026 Uiso 1 1 calc R .
C16 C 0.6789(13) 0.8964(11) 0.4276(9) 0.029(3) Uani 1 1 d . U
H16 H 0.641049 0.926204 0.390591 0.035 Uiso 1 1 calc R .
C17 C 0.7824(13) 0.8985(10) 0.4334(9) 0.028(3) Uani 1 1 d . U
H17 H 0.814717 0.931347 0.400533 0.033 Uiso 1 1 calc R .
C18 C 0.8378(11) 0.8547(8) 0.4849(8) 0.021(2) Uani 1 1 d . U
H18 H 0.908090 0.857019 0.487912 0.025 Uiso 1 1 calc R .
C19 C 0.5163(10) 0.7607(9) 0.5845(8) 0.020(2) Uani 1 1 d . U
C20 C 0.4764(11) 0.8328(9) 0.6132(8) 0.024(3) Uani 1 1 d . U
H20 H 0.520133 0.870488 0.639425 0.028 Uiso 1 1 calc R .
C22 C 0.3101(11) 0.7961(10) 0.5656(9) 0.026(3) Uani 1 1 d . U
H22 H 0.240851 0.806801 0.560467 0.031 Uiso 1 1 calc R .
C23 C 0.3454(12) 0.7308(11) 0.5368(9) 0.029(3) Uani 1 1 d . U
H23 H 0.300649 0.695032 0.509335 0.035 Uiso 1 1 calc R .
C24 C 0.4490(12) 0.7095(10) 0.5444(9) 0.030(3) Uani 1 1 d . U
H24 H 0.471296 0.660879 0.522151 0.035 Uiso 1 1 calc R .
C33 C 0.7985(15) 0.4968(11) 0.8960(10) 0.036(3) Uani 1 1 d . U
H33A H 0.819889 0.449102 0.867944 0.043 Uiso 1 1 calc R .
H33B H 0.759580 0.474708 0.933972 0.043 Uiso 1 1 calc R .
C34 C 0.8907(14) 0.5403(16) 0.9322(9) 0.043(5) Uani 1 1 d . U
H34A H 0.941386 0.543381 0.898323 0.064 Uiso 1 1 calc GR .
H34B H 0.916638 0.508873 0.975020 0.064 Uiso 1 1 calc GR .
H34C H 0.873143 0.596384 0.946561 0.064 Uiso 1 1 calc GR .
C35 C 0.7937(14) 0.5979(10) 0.7937(10) 0.032(3) Uani 1 1 d . U
H35A H 0.749261 0.632258 0.760495 0.038 Uiso 1 1 calc R .
H35B H 0.840796 0.635464 0.821549 0.038 Uiso 1 1 calc R .
C36 C 0.8496(14) 0.5409(11) 0.7509(9) 0.033(3) Uani 1 1 d . U
H36A H 0.806695 0.521677 0.708846 0.050 Uiso 1 1 calc GR .
H36B H 0.872354 0.493237 0.780700 0.050 Uiso 1 1 calc GR .
H36C H 0.906971 0.569946 0.734877 0.050 Uiso 1 1 calc GR .
C37 C 0.6868(14) 0.6173(12) 0.8895(10) 0.036(3) Uani 1 1 d . U
H37A H 0.651331 0.657885 0.856477 0.043 Uiso 1 1 calc R .
H37B H 0.740456 0.647227 0.918728 0.043 Uiso 1 1 calc R .
C38 C 0.6135(16) 0.5812(15) 0.9405(10) 0.045(4) Uani 1 1 d . U
H38A H 0.545365 0.594426 0.921354 0.067 Uiso 1 1 calc GR .
H38B H 0.627279 0.605449 0.988596 0.067 Uiso 1 1 calc GR .
H38C H 0.621518 0.520880 0.943511 0.067 Uiso 1 1 calc GR .
C39 C 0.6563(15) 0.4959(12) 0.8069(11) 0.039(4) Uani 1 1 d . U
H39A H 0.624198 0.463009 0.842931 0.046 Uiso 1 1 calc R .
H39B H 0.690984 0.456799 0.777138 0.046 Uiso 1 1 calc R .
C40 C 0.5737(14) 0.5423(13) 0.7570(11) 0.041(4) Uani 1 1 d . U
H40A H 0.597156 0.597904 0.745849 0.061 Uiso 1 1 calc GR .
H40B H 0.513568 0.546940 0.781811 0.061 Uiso 1 1 calc GR .
H40C H 0.558993 0.511097 0.712090 0.061 Uiso 1 1 calc GR .
B1 B 0.6329(13) 0.7448(9) 0.5941(8) 0.019(2) Uani 1 1 d . U
N1 N 0.7704(10) 0.6085(8) 0.3379(7) 0.025(2) Uani 1 1 d . U
C25 C 0.7832(13) 0.6660(10) 0.2731(9) 0.029(3) Uani 1 1 d . U
H25A H 0.821792 0.636207 0.238761 0.035 Uiso 1 1 calc R .
H25B H 0.717028 0.678127 0.247951 0.035 Uiso 1 1 calc R .
C26 C 0.8349(14) 0.7475(10) 0.2934(11) 0.035(4) Uani 1 1 d . U
H26A H 0.851771 0.775609 0.249623 0.053 Uiso 1 1 calc GR .
H26B H 0.895504 0.736572 0.325075 0.053 Uiso 1 1 calc GR .
H26C H 0.790619 0.782822 0.318518 0.053 Uiso 1 1 calc GR .
C27 C 0.8711(12) 0.5939(11) 0.3810(9) 0.031(3) Uani 1 1 d . U
H27A H 0.892294 0.646201 0.405570 0.037 Uiso 1 1 calc R .
H27B H 0.862305 0.552206 0.418791 0.037 Uiso 1 1 calc R .
C28 C 0.9528(12) 0.5651(10) 0.3385(11) 0.034(4) Uani 1 1 d . U
H28A H 0.944759 0.590312 0.290472 0.050 Uiso 1 1 calc GR .
H28B H 0.950159 0.504608 0.333905 0.050 Uiso 1 1 calc GR .
H28C H 1.016796 0.581515 0.363434 0.050 Uiso 1 1 calc GR .
C29 C 0.7278(12) 0.5289(10) 0.3061(9) 0.027(3) Uani 1 1 d . U
H29A H 0.776331 0.504574 0.275708 0.033 Uiso 1 1 calc R .
H29B H 0.667410 0.542363 0.273934 0.033 Uiso 1 1 calc R .
C30 C 0.7012(16) 0.4632(13) 0.3597(12) 0.045(4) Uani 1 1 d . U
H30A H 0.668643 0.416411 0.333501 0.067 Uiso 1 1 calc GR .
H30B H 0.656138 0.487135 0.392117 0.067 Uiso 1 1 calc GR .
H30C H 0.761588 0.443871 0.387918 0.067 Uiso 1 1 calc GR .
C31 C 0.7052(11) 0.6473(11) 0.3904(9) 0.029(3) Uani 1 1 d . U
H31A H 0.706266 0.611326 0.433434 0.035 Uiso 1 1 calc R .
H31B H 0.734162 0.701420 0.406265 0.035 Uiso 1 1 calc R .
C32 C 0.5990(11) 0.6609(12) 0.3608(9) 0.031(3) Uani 1 1 d . U
H32A H 0.596990 0.692045 0.315579 0.047 Uiso 1 1 calc GR .
H32B H 0.564598 0.692299 0.395844 0.047 Uiso 1 1 calc GR .
H32C H 0.566376 0.607186 0.351904 0.047 Uiso 1 1 calc GR .
C21 C 0.3761(12) 0.8510(10) 0.6045(8) 0.027(3) Uani 1 1 d . U
H21 H 0.352038 0.900119 0.624778 0.032 Uiso 1 1 calc R .

loop_
_atom_site_aniso_label
_atom_site_aniso_U_11
_atom_site_aniso_U_22
_atom_site_aniso_U_33
_atom_site_aniso_U_23
_atom_site_aniso_U_13
_atom_site_aniso_U_12
Br1 0.0167(7) 0.0490(11) 0.0508(11) -0.0279(9) 0.0062(7) -0.0011(7)
Br2 0.0185(7) 0.0204(7) 0.0303(7) -0.0030(5) 0.0021(6) -0.0009(5)
Br3 0.0278(9) 0.0210(8) 0.0536(11) 0.0015(7) -0.0081(8) 0.0024(6)
Co1 0.0120(11) 0.0186(11) 0.0346(13) -0.0059(9) 0.0008(9) 0.0001(9)
P1 0.0113(14) 0.0132(14) 0.0269(16) -0.0035(12) -0.0004(12) 0.0014(11)
N2 0.029(5) 0.014(5) 0.033(6) 0.006(4) 0.006(4) -0.006(4)
C1 0.017(2) 0.017(2) 0.018(2) 0.0000(10) 0.0016(10) 0.0001(10)
C2 0.018(4) 0.009(5) 0.022(4) -0.001(4) -0.001(4) -0.004(4)
C3 0.020(5) 0.012(5) 0.030(5) 0.000(4) 0.009(4) 0.001(5)
C4 0.028(6) 0.019(6) 0.023(5) 0.003(5) 0.007(5) -0.003(5)
C5 0.032(6) 0.020(6) 0.021(5) 0.002(5) 0.006(5) 0.000(5)
C6 0.020(5) 0.018(6) 0.020(4) 0.000(4) -0.003(4) 0.003(5)
C7 0.017(5) 0.013(4) 0.021(6) 0.000(4) 0.002(4) 0.003(4)
C8 0.014(5) 0.014(4) 0.027(6) 0.007(4) 0.004(4) 0.002(4)
C9 0.017(5) 0.019(5) 0.023(6) 0.001(4) -0.003(5) 0.007(4)
C10 0.030(6) 0.015(5) 0.021(6) -0.001(5) -0.002(5) 0.006(4)
C11 0.029(6) 0.018(5) 0.029(7) -0.004(5) -0.005(5) -0.002(5)
C12 0.021(6) 0.016(5) 0.035(7) 0.002(5) 0.002(5) -0.001(4)
C13 0.010(4) 0.008(5) 0.023(5) -0.001(4) 0.002(4) -0.001(4)
C14 0.012(4) 0.020(5) 0.019(5) -0.003(4) -0.001(4) -0.001(4)
C15 0.017(5) 0.019(6) 0.030(6) 0.005(5) 0.001(4) 0.007(5)
C16 0.027(6) 0.032(8) 0.029(7) 0.010(6) 0.006(5) 0.008(6)
C17 0.027(6) 0.026(7) 0.032(7) 0.008(5) 0.010(5) 0.007(5)
C18 0.020(5) 0.015(5) 0.027(6) 0.002(4) 0.004(4) -0.006(5)
C19 0.013(4) 0.023(5) 0.025(6) 0.006(4) 0.004(4) 0.000(4)
C20 0.022(5) 0.025(6) 0.025(6) 0.004(5) 0.006(5) 0.000(4)
C22 0.016(5) 0.031(6) 0.033(7) 0.006(5) 0.009(5) -0.003(4)
C23 0.018(5) 0.029(6) 0.040(8) -0.005(5) -0.002(5) -0.009(5)
C24 0.023(6) 0.025(6) 0.040(8) -0.002(5) 0.002(5) 0.001(5)
C33 0.036(8) 0.028(8) 0.042(8) 0.005(6) 0.003(6) 0.007(6)
C34 0.031(8) 0.075(13) 0.023(7) 0.004(8) 0.004(6) -0.007(8)
C35 0.037(8) 0.024(7) 0.036(7) 0.009(5) 0.013(6) -0.002(6)
C36 0.039(9) 0.032(8) 0.030(7) 0.003(6) 0.014(6) 0.005(7)
C37 0.035(8) 0.031(7) 0.041(8) 0.000(6) 0.005(6) 0.003(6)
C38 0.044(10) 0.057(12) 0.036(9) 0.010(8) 0.014(7) 0.012(9)
C39 0.035(8) 0.034(8) 0.048(9) -0.009(6) 0.008(6) -0.008(6)
C40 0.027(7) 0.049(10) 0.047(9) 0.008(8) 0.004(6) -0.022(7)
B1 0.027(5) 0.012(5) 0.017(5) 0.002(4) -0.003(4) 0.006(4)
N1 0.016(5) 0.027(5) 0.031(6) -0.002(4) 0.005(4) 0.003(4)
C25 0.031(8) 0.029(6) 0.029(6) -0.004(5) 0.012(5) 0.007(5)
C26 0.033(8) 0.023(6) 0.050(10) 0.005(6) 0.003(7) 0.007(6)
C27 0.021(6) 0.035(8) 0.037(7) -0.011(6) 0.003(5) 0.006(5)
C28 0.022(6) 0.025(7) 0.054(10) -0.015(7) 0.011(6) 0.003(6)
C29 0.025(7) 0.023(6) 0.034(7) -0.002(5) 0.002(5) 0.001(5)
C30 0.039(9) 0.040(9) 0.059(11) 0.008(8) 0.022(9) -0.004(8)
C31 0.016(6) 0.040(8) 0.029(6) -0.007(6) 0.000(5) 0.007(6)
C32 0.013(6) 0.044(10) 0.037(8) -0.003(7) 0.001(6) 0.008(6)
C21 0.026(3) 0.027(3) 0.027(3) 0.0000(10) 0.0030(10) 0.0007(10)

loop_
_atom_type_symbol
_atom_type_description
_atom_type_scat_dispersion_real
_atom_type_scat_dispersion_imag
_atom_type_scat_source
C C 0.0181 0.0091 'International Tables Vol C Tables 4.2.6.8 and 6.1.1.4'
H H 0.0000 0.0000 'International Tables Vol C Tables 4.2.6.8 and 6.1.1.4'
B B 0.0090 0.0039 'International Tables Vol C Tables 4.2.6.8 and 6.1.1.4'
Br Br -0.6763 1.2805 'International Tables Vol C Tables 4.2.6.8 and 6.1.1.4'
Co Co -2.3653 3.6143 'International Tables Vol C Tables 4.2.6.8 and 6.1.1.4'
N N 0.0311 0.0180 'International Tables Vol C Tables 4.2.6.8 and 6.1.1.4'
P P 0.2955 0.4335 'International Tables Vol C Tables 4.2.6.8 and 6.1.1.4'

loop_
_geom_angle_atom_site_label_1
_geom_angle_atom_site_label_2
_geom_angle_atom_site_label_3
_geom_angle
Br1 Co1 Br2 115.58(13)
Br3 Co1 Br1 114.62(12)
Br3 Co1 Br2 109.82(11)
P1 Co1 Br1 103.98(13)
P1 Co1 Br2 102.50(12)
P1 Co1 Br3 109.28(14)
C1 P1 Co1 117.1(5)
C1 P1 C8 97.4(7)
C1 P1 C13 100.4(6)
C8 P1 Co1 121.6(5)
C13 P1 Co1 117.4(4)
C13 P1 C8 98.8(6)
C33 N2 C35 109.7(13)
C37 N2 C33 109.3(13)
C37 N2 C35 106.7(12)
C37 N2 C39 113.3(14)
C39 N2 C33 106.0(13)
C39 N2 C35 111.8(14)
C2 C1 P1 117.2(10)
C2 C1 C6 121.5(13)
C6 C1 P1 121.3(11)
C1 C2 C3 117.1(12)
C1 C2 B1 117.8(12)
C3 C2 B1 125.0(13)
C2 C3 H3 119.2
C4 C3 C2 121.5(14)
C4 C3 H3 119.2
C3 C4 H4 119.0
C3 C4 C5 122.0(14)
C5 C4 H4 119.0
C4 C5 H5 120.8
C4 C5 C6 118.4(14)
C6 C5 H5 120.8
C1 C6 H6 120.3
C5 C6 C1 119.5(14)
C5 C6 H6 120.3
C8 C7 B1 117.8(12)
C12 C7 C8 113.2(12)
C12 C7 B1 129.0(13)
C7 C8 P1 115.8(10)
C9 C8 P1 121.1(11)
C9 C8 C7 123.0(13)
C8 C9 H9 120.2
C10 C9 C8 119.6(13)
C10 C9 H9 120.2
C9 C10 H10 120.3
C9 C10 C11 119.5(13)
C11 C10 H10 120.3
C10 C11 H11 120.2
C12 C11 C10 119.7(14)
C12 C11 H11 120.2
C7 C12 H12 117.8
C11 C12 C7 124.5(14)
C11 C12 H12 117.8
C14 C13 P1 114.2(9)
C18 C13 P1 124.1(10)
C18 C13 C14 121.7(12)
C13 C14 B1 119.0(11)
C15 C14 C13 116.0(13)
C15 C14 B1 124.9(12)
C14 C15 H15 118.8
C14 C15 C16 122.4(14)
C16 C15 H15 118.8
C15 C16 H16 120.7
C17 C16 C15 118.6(14)
C17 C16 H16 120.7
C16 C17 H17 119.2
C18 C17 C16 121.6(15)
C18 C17 H17 119.2
C13 C18 H18 120.2
C17 C18 C13 119.6(14)
C17 C18 H18 120.2
C20 C19 B1 120.2(13)
C24 C19 C20 115.9(13)
C24 C19 B1 123.7(13)
C19 C20 H20 118.7
C21 C20 C19 122.6(14)
C21 C20 H20 118.7
C23 C22 H22 120.6
C23 C22 C21 118.8(14)
C21 C22 H22 120.6
C22 C23 H23 118.3
C22 C23 C24 123.5(15)
C24 C23 H23 118.3
C19 C24 C23 119.5(15)
C19 C24 H24 120.3
C23 C24 H24 120.3
N2 C33 H33A 108.7
N2 C33 H33B 108.7
N2 C33 C34 114.3(15)
H33A C33 H33B 107.6
C34 C33 H33A 108.7
C34 C33 H33B 108.7
C33 C34 H34A 109.5
C33 C34 H34B 109.5
C33 C34 H34C 109.5
H34A C34 H34B 109.5
H34A C34 H34C 109.5
H34B C34 H34C 109.5
N2 C35 H35A 109.0
N2 C35 H35B 109.0
H35A C35 H35B 107.8
C36 C35 N2 112.9(14)
C36 C35 H35A 109.0
C36 C35 H35B 109.0
C35 C36 H36A 109.5
C35 C36 H36B 109.5
C35 C36 H36C 109.5
H36A C36 H36B 109.5
H36A C36 H36C 109.5
H36B C36 H36C 109.5
N2 C37 H37A 109.0
N2 C37 H37B 109.0
N2 C37 C38 112.8(15)
H37A C37 H37B 107.8
C38 C37 H37A 109.0
C38 C37 H37B 109.0
C37 C38 H38A 109.5
C37 C38 H38B 109.5
C37 C38 H38C 109.5
H38A C38 H38B 109.5
H38A C38 H38C 109.5
H38B C38 H38C 109.5
N2 C39 H39A 108.7
N2 C39 H39B 108.7
N2 C39 C40 114.1(15)
H39A C39 H39B 107.6
C40 C39 H39A 108.7
C40 C39 H39B 108.7
C39 C40 H40A 109.5
C39 C40 H40B 109.5
C39 C40 H40C 109.5
H40A C40 H40B 109.5
H40A C40 H40C 109.5
H40B C40 H40C 109.5
C2 B1 C14 104.3(11)
C7 B1 C2 102.1(10)
C7 B1 C14 103.0(11)
C19 B1 C2 116.3(12)
C19 B1 C7 121.4(12)
C19 B1 C14 107.8(10)
C27 N1 C25 109.8(13)
C29 N1 C25 105.8(12)
C29 N1 C27 111.2(12)
C29 N1 C31 112.4(13)
C31 N1 C25 112.0(12)
C31 N1 C27 105.8(11)
N1 C25 H25A 108.7
N1 C25 H25B 108.7
H25A C25 H25B 107.6
C26 C25 N1 114.1(14)
C26 C25 H25A 108.7
C26 C25 H25B 108.7
C25 C26 H26A 109.5
C25 C26 H26B 109.5
C25 C26 H26C 109.5
H26A C26 H26B 109.5
H26A C26 H26C 109.5
H26B C26 H26C 109.5
N1 C27 H27A 108.3
N1 C27 H27B 108.3
H27A C27 H27B 107.4
C28 C27 N1 116.1(14)
C28 C27 H27A 108.3
C28 C27 H27B 108.3
C27 C28 H28A 109.5
C27 C28 H28B 109.5
C27 C28 H28C 109.5
H28A C28 H28B 109.5
H28A C28 H28C 109.5
H28B C28 H28C 109.5
N1 C29 H29A 108.2
N1 C29 H29B 108.2
N1 C29 C30 116.2(15)
H29A C29 H29B 107.4
C30 C29 H29A 108.2
C30 C29 H29B 108.2
C29 C30 H30A 109.5
C29 C30 H30B 109.5
C29 C30 H30C 109.5
H30A C30 H30B 109.5
H30A C30 H30C 109.5
H30B C30 H30C 109.5
N1 C31 H31A 108.5
N1 C31 H31B 108.5
H31A C31 H31B 107.5
C32 C31 N1 114.9(13)
C32 C31 H31A 108.5
C32 C31 H31B 108.5
C31 C32 H32A 109.5
C31 C32 H32B 109.5
C31 C32 H32C 109.5
H32A C32 H32B 109.5
H32A C32 H32C 109.5
H32B C32 H32C 109.5
C20 C21 C22 119.6(15)
C20 C21 H21 120.2
C22 C21 H21 120.2

loop_
_geom_bond_atom_site_label_1
_geom_bond_atom_site_label_2
_geom_bond_distance
Br1 Co1 2.392(3)
Br2 Co1 2.402(3)
Br3 Co1 2.388(3)
Co1 P1 2.358(4)
P1 C1 1.804(14)
P1 C8 1.820(14)
P1 C13 1.805(13)
N2 C33 1.53(2)
N2 C35 1.54(2)
N2 C37 1.49(2)
N2 C39 1.50(2)
C1 C2 1.397(19)
C1 C6 1.415(17)
C2 C3 1.41(2)
C2 B1 1.68(2)
C3 H3 0.9500
C3 C4 1.37(2)
C4 H4 0.9500
C4 C5 1.38(2)
C5 H5 0.9500
C5 C6 1.41(2)
C6 H6 0.9500
C7 C8 1.444(18)
C7 C12 1.398(19)
C7 B1 1.641(19)
C8 C9 1.398(19)
C9 H9 0.9500
C9 C10 1.38(2)
C10 H10 0.9500
C10 C11 1.40(2)
C11 H11 0.9500
C11 C12 1.38(2)
C12 H12 0.9500
C13 C14 1.443(17)
C13 C18 1.399(19)
C14 C15 1.387(19)
C14 B1 1.69(2)
C15 H15 0.9500
C15 C16 1.42(2)
C16 H16 0.9500
C16 C17 1.40(2)
C17 H17 0.9500
C17 C18 1.36(2)
C18 H18 0.9500
C19 C20 1.41(2)
C19 C24 1.39(2)
C19 B1 1.59(2)
C20 H20 0.9500
C20 C21 1.39(2)
C22 H22 0.9500
C22 C23 1.30(2)
C22 C21 1.41(2)
C23 H23 0.9500
C23 C24 1.44(2)
C24 H24 0.9500
C33 H33A 0.9900
C33 H33B 0.9900
C33 C34 1.53(3)
C34 H34A 0.9800
C34 H34B 0.9800
C34 H34C 0.9800
C35 H35A 0.9900
C35 H35B 0.9900
C35 C36 1.47(2)
C36 H36A 0.9800
C36 H36B 0.9800
C36 H36C 0.9800
C37 H37A 0.9900
C37 H37B 0.9900
C37 C38 1.56(3)
C38 H38A 0.9800
C38 H38B 0.9800
C38 H38C 0.9800
C39 H39A 0.9900
C39 H39B 0.9900
C39 C40 1.57(3)
C40 H40A 0.9800
C40 H40B 0.9800
C40 H40C 0.9800
N1 C25 1.55(2)
N1 C27 1.53(2)
N1 C29 1.51(2)
N1 C31 1.516(19)
C25 H25A 0.9900
C25 H25B 0.9900
C25 C26 1.52(2)
C26 H26A 0.9800
C26 H26B 0.9800
C26 H26C 0.9800
C27 H27A 0.9900
C27 H27B 0.9900
C27 C28 1.50(2)
C28 H28A 0.9800
C28 H28B 0.9800
C28 H28C 0.9800
C29 H29A 0.9900
C29 H29B 0.9900
C29 C30 1.52(2)
C30 H30A 0.9800
C30 H30B 0.9800
C30 H30C 0.9800
C31 H31A 0.9900
C31 H31B 0.9900
C31 C32 1.506(19)
C32 H32A 0.9800
C32 H32B 0.9800
C32 H32C 0.9800
C21 H21 0.9500

loop_
_twin_individual_id
_twin_individual_mass_fraction_refined
1 0.706(4)
2 0.294(4)
